data_1544434
loop_
_publ_author_name
'Kawasaki, T.'
'Kuroda, Y.'
'Nishikawa, H.'

_publ_section_title
;
 The crystal structure of melamine diborate
;
_journal_name_full 'Journal of the Ceramic Society of Japan'
_journal_page_first 935
_journal_page_last 038
_journal_volume 104
_journal_year 1996
_chemical_formula_sum 'C3 H12 B2 N6 O6'
_chemical_name_common 'C3N6H6 2H3BO3 melamine diborate'
_space_group_IT_number 14
_space_group_name_H-M_alt 'P 1 21/c 1'
_symmetry_space_group_name_Hall '-P 2ybc'
_symmetry_space_group_name_H-M 'P 1 21/c 1'
_cell_angle_alpha 90
_cell_angle_beta 92.12(2)
_cell_angle_gamma 90
_cell_formula_units_Z 4
_cell_length_a 3.596(1)
_cell_length_b 20.111(2)
_cell_length_c 14.1092(9)
_cell_volume 1019.7(3)
_cod_data_source_file C3H12N6O6B2.cif
_cod_data_source_block C3H12N6O6B2
_cod_original_formula_sum 'C3 H12 N6 O6 B2'
_cod_database_code 1544434

loop_
_space_group_symop_operation_xyz
'x, y, z'
'-x, -y, -z'
'-x, y+1/2, -z+1/2'
'x, -y+1/2, z+1/2'

loop_
_atom_site_label
_atom_site_occupancy
_atom_site_fract_x
_atom_site_fract_y
_atom_site_fract_z
_atom_site_adp_type
_atom_site_B_iso_or_equiv
_atom_site_type_symbol
O1 1.0 0.1727(4) 0.63594(5) 0.24225(7) Biso 2.750000 O
O2 1.0 0.0756(4) 0.68633(5) 0.38998(7) Biso 3.040000 O
O3 1.0 0.8997(4) 0.57487(6) 0.36518(7) Biso 3.070000 O
O4 1.0 0.2496(4) 0.51494(5) 0.77044(7) Biso 3.130000 O
O5 1.0 0.2360(4) 0.56240(6) 0.92246(8) Biso 3.560000 O
O6 1.0 -0.0014(4) 0.45403(6) 0.89559(8) Biso 3.290000 O
N1 1.0 0.5008(4) 0.74545(6) 0.68862(8) Biso 2.230000 N
N2 1.0 0.5385(4) 0.62714(6) 0.69916(8) Biso 2.250000 N
N3 1.0 0.7279(4) 0.68244(6) 0.55982(8) Biso 2.290000 N
N4 1.0 0.6732(4) 0.79575(7) 0.55144(10) Biso 3.210000 N
N5 1.0 0.3577(4) 0.69018(7) 0.82450(9) Biso 2.780000 N
N6 1.0 0.7259(4) 0.56905(7) 0.56949(10) Biso 3.050000 N
C1 1.0 0.6329(4) 0.73941(7) 0.60162(10) Biso 2.180000 C
C2 1.0 0.4690(4) 0.68750(7) 0.73549(9) Biso 2.080000 C
C3 1.0 0.6626(4) 0.62748(7) 0.61068(9) Biso 2.140000 C
B1 1.0 0.0484(5) 0.63256(8) 0.33270(10) Biso 2.360000 B
B2 1.0 0.1616(5) 0.51084(9) 0.86290(10) Biso 2.690000 B
H1 1.0 0.753(6) 0.7920(10) 0.4960(10) Biso 5.200000 H
H2 1.0 0.633(6) 0.8350(10) 0.5810(10) Biso 5.200000 H
H3 1.0 0.268(5) 0.7306(9) 0.8470(10) Biso 4.500000 H
H4 1.0 0.310(5) 0.6528(9) 0.8540(10) Biso 3.400000 H
H5 1.0 0.700(5) 0.5329(9) 0.6020(10) Biso 4.500000 H
H6 1.0 0.790(5) 0.5703(9) 0.5100(10) Biso 3.900000 H
H7 1.0 0.271(6) 0.6740(10) 0.227(2) Biso 5.800000 H
H8 1.0 0.970(6) 0.6822(9) 0.4420(10) Biso 5.000000 H
H9 1.0 0.861(6) 0.5480(10) 0.3230(10) Biso 5.200000 H
H10 1.0 0.351(6) 0.5530(10) 0.7530(10) Biso 5.700000 H
H11 1.0 0.160(5) 0.5570(10) 0.9780(10) Biso 4.900000 H
H12 1.0 -0.061(6) 0.4270(10) 0.8520(10) Biso 5.800000 H
